data_7058474
loop_
_publ_author_name
'Gopalakrishnan, Mohan'
'Viswanathan, Thamodharan'
'David, Ezhumalai'
'Thirumoorthy, Krishnan'
'Bhuvanesh, Nattamai S. P.'
'Palanisami, Nallasamy'

_publ_section_title
;
 Second-order nonlinear optical properties of eight-membered
 centrosymmetric cyclic borasiloxanes
;
_journal_issue 27
_journal_name_full 'New Journal of Chemistry'
_journal_page_first 10948
_journal_paper_doi 10.1039/C9NJ01611B
_journal_volume 43
_journal_year 2019
_chemical_formula_moiety 'C38 H28 B2 N2 O4 Si2'
_chemical_formula_sum 'C38 H28 B2 N2 O4 Si2'
_chemical_formula_weight 654.42
_space_group_crystal_system triclinic
_space_group_IT_number 2
_space_group_name_Hall '-P 1'
_space_group_name_H-M_alt 'P -1'
_symmetry_space_group_name_Hall '-P 1'
_symmetry_space_group_name_H-M 'P -1'
_atom_sites_solution_hydrogens geom
_audit_creation_date 2014-12-04
_audit_creation_method
;
Olex2 1.2-beta
(compiled 2014.10.22 svn.r3046 for OlexSys, GUI svn.r4928)
;
_audit_update_record
;
2019-06-07 deposited with the CCDC.    2019-06-12 downloaded from the CCDC.
;
_cell_angle_alpha 66.834(3)
_cell_angle_beta 71.199(3)
_cell_angle_gamma 82.142(3)
_cell_formula_units_Z 1
_cell_length_a 8.287(2)
_cell_length_b 10.295(3)
_cell_length_c 11.708(3)
_cell_measurement_reflns_used 3309
_cell_measurement_temperature 150.15
_cell_measurement_theta_max 27.582
_cell_measurement_theta_min 2.319
_cell_volume 869.3(4)
_computing_cell_refinement 'SAINT v8.34A (Bruker, 2013)'
_computing_data_collection 'Bruker APEX2'
_computing_data_reduction 'SAINT v8.34A (Bruker, 2013)'
_computing_molecular_graphics 'Olex2 (Dolomanov et al., 2009)'
_computing_publication_material 'Olex2 (Dolomanov et al., 2009)'
_computing_structure_refinement 'XL (Sheldrick, 2008)'
_computing_structure_solution 'XT/XS in Bruker APEX2'
_diffrn_ambient_temperature 150.15
_diffrn_measured_fraction_theta_full 0.994
_diffrn_measured_fraction_theta_max 0.974
_diffrn_measurement_device_type 'Bruker APEX-II CCD'
_diffrn_measurement_method '\f and \w scans'
_diffrn_radiation_type MoK\a
_diffrn_radiation_wavelength 0.71073
_diffrn_reflns_av_R_equivalents 0.0488
_diffrn_reflns_av_unetI/netI 0.0564
_diffrn_reflns_Laue_measured_fraction_full 0.994
_diffrn_reflns_Laue_measured_fraction_max 0.974
_diffrn_reflns_limit_h_max 10
_diffrn_reflns_limit_h_min -10
_diffrn_reflns_limit_k_max 13
_diffrn_reflns_limit_k_min -13
_diffrn_reflns_limit_l_max 15
_diffrn_reflns_limit_l_min -14
_diffrn_reflns_number 9085
_diffrn_reflns_point_group_measured_fraction_full 0.994
_diffrn_reflns_point_group_measured_fraction_max 0.974
_diffrn_reflns_theta_full 25.242
_diffrn_reflns_theta_max 27.588
_diffrn_reflns_theta_min 1.980
_diffrn_standards_number 0
_exptl_absorpt_coefficient_mu 0.145
_exptl_absorpt_correction_T_max 0.7456
_exptl_absorpt_correction_T_min 0.5347
_exptl_absorpt_correction_type multi-scan
_exptl_absorpt_process_details
;
SADABS-2014/3 (Bruker,2014) was used for absorption correction.
wR2(int) was 0.1410 before and 0.0574 after correction.
The Ratio of minimum to maximum transmission is 0.7171.
The \l/2 correction factor is Not present.
;
_exptl_crystal_colour colourless
_exptl_crystal_colour_primary colourless
_exptl_crystal_density_diffrn 1.250
_exptl_crystal_description block
_exptl_crystal_F_000 340
_exptl_crystal_size_max 0.58
_exptl_crystal_size_mid 0.32
_exptl_crystal_size_min 0.2
_refine_diff_density_max 0.483
_refine_diff_density_min -0.359
_refine_diff_density_rms 0.049
_refine_ls_extinction_method none
_refine_ls_goodness_of_fit_ref 1.043
_refine_ls_hydrogen_treatment constr
_refine_ls_matrix_type full
_refine_ls_number_parameters 217
_refine_ls_number_reflns 3923
_refine_ls_number_restraints 0
_refine_ls_restrained_S_all 1.043
_refine_ls_R_factor_all 0.0499
_refine_ls_R_factor_gt 0.0412
_refine_ls_shift/su_max 0.000
_refine_ls_shift/su_mean 0.000
_refine_ls_structure_factor_coef Fsqd
_refine_ls_weighting_details 'w=1/[\s^2^(Fo^2^)+(0.0398P)^2^+0.2636P] where P=(Fo^2^+2Fc^2^)/3'
_refine_ls_weighting_scheme calc
_refine_ls_wR_factor_gt 0.1035
_refine_ls_wR_factor_ref 0.1091
_reflns_Friedel_coverage 0.000
_reflns_number_gt 3315
_reflns_number_total 3923
_reflns_threshold_expression 'I > 2\s(I)'
_cod_data_source_file c9nj01611b2.cif
_cod_data_source_block gp59
_cod_depositor_comments 'Adding full bibliography for 7058473--7058477.cif.'
_cod_database_code 7058474
_shelxl_version_number 2014-3
_shelx_space_group_comment
;
The symmetry employed for this shelxl refinement is uniquely defined
by the following loop, which should always be used as a source of
symmetry information in preference to the above space-group names.
They are only intended as comments.
;
_shelx_estimated_absorpt_t_max 0.972
_shelx_estimated_absorpt_t_min 0.921
_olex2_refinement_description
;
1. Fixed Uiso
 At 1.2 times of:
  All C(H) groups
2.a Aromatic/amide H refined with riding coordinates:
 C2(H2), C3(H3), C5(H5), C6(H6), C9(H9), C10(H10), C11(H11), C12(H12),
 C13(H13), C15(H15), C16(H16), C17(H17), C18(H18), C19(H19)
;
_olex2_submission_special_instructions 'No special instructions were received'

loop_
_space_group_symop_operation_xyz
'x, y, z'
'-x, -y, -z'

loop_
_atom_site_label
_atom_site_type_symbol
_atom_site_fract_x
_atom_site_fract_y
_atom_site_fract_z
_atom_site_U_iso_or_equiv
_atom_site_adp_type
_atom_site_occupancy
_atom_site_site_symmetry_order
_atom_site_calc_flag
_atom_site_refinement_flags_posn
Si1 Si 0.09588(5) 0.48254(4) 0.31989(4) 0.01796(12) Uani 1 1 d .
O1 O 0.06925(13) 0.60426(11) 0.56902(10) 0.0236(2) Uani 1 1 d .
O2 O 0.18833(13) 0.57241(12) 0.36759(10) 0.0253(3) Uani 1 1 d .
N1 N 0.9444(2) 0.9415(2) 0.34976(16) 0.0552(5) Uani 1 1 d .
C1 C 0.35978(18) 0.70387(15) 0.42939(14) 0.0190(3) Uani 1 1 d .
C2 C 0.37589(19) 0.75597(16) 0.51855(14) 0.0229(3) Uani 1 1 d .
H2 H 0.2831 0.7474 0.5943 0.027 Uiso 1 1 calc R
C3 C 0.5240(2) 0.81985(17) 0.49908(15) 0.0254(3) Uani 1 1 d .
H3 H 0.5333 0.8540 0.5611 0.031 Uiso 1 1 calc R
C4 C 0.65956(19) 0.83352(16) 0.38712(15) 0.0241(3) Uani 1 1 d .
C5 C 0.6457(2) 0.78595(17) 0.29510(16) 0.0267(4) Uani 1 1 d .
H5 H 0.7371 0.7976 0.2180 0.032 Uiso 1 1 calc R
C6 C 0.49696(19) 0.72141(17) 0.31704(15) 0.0254(3) Uani 1 1 d .
H6 H 0.4876 0.6882 0.2544 0.030 Uiso 1 1 calc R
C7 C 0.8174(2) 0.89558(19) 0.36686(16) 0.0339(4) Uani 1 1 d .
C8 C 0.25183(18) 0.35349(15) 0.27037(13) 0.0193(3) Uani 1 1 d .
C9 C 0.4170(2) 0.39821(16) 0.19078(15) 0.0255(3) Uani 1 1 d .
H9 H 0.4489 0.4925 0.1678 0.031 Uiso 1 1 calc R
C10 C 0.5347(2) 0.30698(18) 0.14504(16) 0.0311(4) Uani 1 1 d .
H10 H 0.6462 0.3387 0.0913 0.037 Uiso 1 1 calc R
C11 C 0.4885(2) 0.16899(18) 0.17835(17) 0.0308(4) Uani 1 1 d .
H11 H 0.5686 0.1065 0.1469 0.037 Uiso 1 1 calc R
C12 C 0.3271(2) 0.12250(17) 0.25672(16) 0.0283(4) Uani 1 1 d .
H12 H 0.2962 0.0280 0.2795 0.034 Uiso 1 1 calc R
C13 C 0.2090(2) 0.21419(16) 0.30261(14) 0.0226(3) Uani 1 1 d .
H13 H 0.0979 0.1815 0.3566 0.027 Uiso 1 1 calc R
C14 C 0.02744(19) 0.60934(16) 0.17969(14) 0.0212(3) Uani 1 1 d .
C15 C 0.0989(2) 0.74368(17) 0.10805(16) 0.0263(3) Uani 1 1 d .
H15 H 0.1782 0.7739 0.1355 0.032 Uiso 1 1 calc R
C16 C 0.0556(2) 0.83341(18) -0.00260(17) 0.0336(4) Uani 1 1 d .
H16 H 0.1064 0.9238 -0.0507 0.040 Uiso 1 1 calc R
C17 C -0.0607(2) 0.79203(19) -0.04292(17) 0.0359(4) Uani 1 1 d .
H17 H -0.0906 0.8542 -0.1183 0.043 Uiso 1 1 calc R
C18 C -0.1340(3) 0.6599(2) 0.02623(18) 0.0371(4) Uani 1 1 d .
H18 H -0.2142 0.6311 -0.0015 0.045 Uiso 1 1 calc R
C19 C -0.0896(2) 0.56951(17) 0.13653(16) 0.0296(4) Uani 1 1 d .
H19 H -0.1399 0.4788 0.1835 0.036 Uiso 1 1 calc R
B1 B 0.1966(2) 0.62313(17) 0.45662(16) 0.0185(3) Uani 1 1 d .

loop_
_atom_site_aniso_label
_atom_site_aniso_U_11
_atom_site_aniso_U_22
_atom_site_aniso_U_33
_atom_site_aniso_U_23
_atom_site_aniso_U_13
_atom_site_aniso_U_12
Si1 0.0179(2) 0.0236(2) 0.0141(2) -0.00997(16) -0.00201(15) -0.00326(15)
O1 0.0208(5) 0.0314(6) 0.0193(5) -0.0127(5) 0.0001(4) -0.0077(4)
O2 0.0234(5) 0.0364(6) 0.0210(5) -0.0167(5) -0.0015(4) -0.0094(5)
N1 0.0478(11) 0.0799(13) 0.0347(9) -0.0074(9) -0.0105(8) -0.0376(10)
C1 0.0190(7) 0.0196(7) 0.0186(7) -0.0074(6) -0.0054(6) -0.0004(5)
C2 0.0233(8) 0.0277(8) 0.0171(7) -0.0083(6) -0.0037(6) -0.0044(6)
C3 0.0307(8) 0.0291(8) 0.0200(7) -0.0090(6) -0.0093(6) -0.0076(6)
C4 0.0229(8) 0.0226(7) 0.0252(8) -0.0031(6) -0.0097(6) -0.0062(6)
C5 0.0199(8) 0.0324(8) 0.0267(8) -0.0146(7) 0.0007(6) -0.0042(6)
C6 0.0237(8) 0.0324(8) 0.0246(8) -0.0176(7) -0.0020(6) -0.0055(6)
C7 0.0330(9) 0.0420(10) 0.0230(8) -0.0036(7) -0.0077(7) -0.0164(8)
C8 0.0223(7) 0.0240(7) 0.0125(6) -0.0072(6) -0.0061(6) 0.0003(6)
C9 0.0265(8) 0.0232(8) 0.0226(8) -0.0079(6) -0.0023(6) -0.0017(6)
C10 0.0256(8) 0.0342(9) 0.0266(8) -0.0115(7) 0.0007(7) 0.0013(7)
C11 0.0338(9) 0.0294(8) 0.0305(9) -0.0156(7) -0.0094(7) 0.0090(7)
C12 0.0366(9) 0.0229(8) 0.0284(8) -0.0100(7) -0.0139(7) 0.0018(7)
C13 0.0254(8) 0.0248(8) 0.0184(7) -0.0067(6) -0.0082(6) -0.0023(6)
C14 0.0227(7) 0.0250(7) 0.0176(7) -0.0127(6) -0.0037(6) 0.0036(6)
C15 0.0226(8) 0.0276(8) 0.0260(8) -0.0117(7) -0.0020(6) 0.0008(6)
C16 0.0325(9) 0.0273(8) 0.0273(9) -0.0051(7) 0.0004(7) 0.0049(7)
C17 0.0434(10) 0.0385(10) 0.0221(8) -0.0099(7) -0.0114(8) 0.0110(8)
C18 0.0486(11) 0.0397(10) 0.0333(10) -0.0182(8) -0.0224(9) 0.0068(8)
C19 0.0406(10) 0.0267(8) 0.0285(9) -0.0133(7) -0.0159(7) 0.0016(7)
B1 0.0196(8) 0.0204(8) 0.0166(8) -0.0083(6) -0.0052(6) 0.0004(6)

loop_
_atom_type_symbol
_atom_type_description
_atom_type_scat_dispersion_real
_atom_type_scat_dispersion_imag
_atom_type_scat_source
C C 0.0033 0.0016 'International Tables Vol C Tables 4.2.6.8 and 6.1.1.4'
H H 0.0000 0.0000 'International Tables Vol C Tables 4.2.6.8 and 6.1.1.4'
B B 0.0013 0.0007 'International Tables Vol C Tables 4.2.6.8 and 6.1.1.4'
N N 0.0061 0.0033 'International Tables Vol C Tables 4.2.6.8 and 6.1.1.4'
O O 0.0106 0.0060 'International Tables Vol C Tables 4.2.6.8 and 6.1.1.4'
Si Si 0.0817 0.0704 'International Tables Vol C Tables 4.2.6.8 and 6.1.1.4'

loop_
_geom_angle_atom_site_label_1
_geom_angle_atom_site_label_2
_geom_angle_atom_site_label_3
_geom_angle
_geom_angle_site_symmetry_1
_geom_angle_site_symmetry_3
O1 Si1 C8 107.90(7) 2_566 .
O1 Si1 C14 108.80(7) 2_566 .
O2 Si1 O1 113.82(6) . 2_566
O2 Si1 C8 108.48(7) . .
O2 Si1 C14 107.36(7) . .
C8 Si1 C14 110.48(7) . .
B1 O1 Si1 150.07(11) . 2_566
B1 O2 Si1 151.89(10) . .
C2 C1 C6 117.95(14) . .
C2 C1 B1 121.02(13) . .
C6 C1 B1 120.98(14) . .
C1 C2 H2 119.3 . .
C3 C2 C1 121.42(14) . .
C3 C2 H2 119.3 . .
C2 C3 H3 120.4 . .
C2 C3 C4 119.21(15) . .
C4 C3 H3 120.4 . .
C3 C4 C7 120.16(16) . .
C5 C4 C3 120.66(14) . .
C5 C4 C7 119.17(15) . .
C4 C5 H5 120.4 . .
C6 C5 C4 119.15(14) . .
C6 C5 H5 120.4 . .
C1 C6 H6 119.2 . .
C5 C6 C1 121.58(15) . .
C5 C6 H6 119.2 . .
N1 C7 C4 178.0(2) . .
C9 C8 Si1 119.26(11) . .
C13 C8 Si1 122.57(11) . .
C13 C8 C9 118.05(14) . .
C8 C9 H9 119.5 . .
C10 C9 C8 121.08(15) . .
C10 C9 H9 119.5 . .
C9 C10 H10 120.2 . .
C9 C10 C11 119.65(15) . .
C11 C10 H10 120.2 . .
C10 C11 H11 119.8 . .
C12 C11 C10 120.32(15) . .
C12 C11 H11 119.8 . .
C11 C12 H12 120.0 . .
C11 C12 C13 119.97(15) . .
C13 C12 H12 120.0 . .
C8 C13 H13 119.5 . .
C12 C13 C8 120.92(14) . .
C12 C13 H13 119.5 . .
C15 C14 Si1 121.67(12) . .
C19 C14 Si1 120.50(12) . .
C19 C14 C15 117.68(14) . .
C14 C15 H15 119.5 . .
C16 C15 C14 120.92(16) . .
C16 C15 H15 119.5 . .
C15 C16 H16 119.8 . .
C17 C16 C15 120.33(16) . .
C17 C16 H16 119.8 . .
C16 C17 H17 120.0 . .
C16 C17 C18 120.07(16) . .
C18 C17 H17 120.0 . .
C17 C18 H18 120.2 . .
C17 C18 C19 119.62(18) . .
C19 C18 H18 120.2 . .
C14 C19 H19 119.3 . .
C18 C19 C14 121.37(16) . .
C18 C19 H19 119.3 . .
O1 B1 O2 122.29(14) . .
O1 B1 C1 118.96(14) . .
O2 B1 C1 118.74(13) . .

loop_
_geom_bond_atom_site_label_1
_geom_bond_atom_site_label_2
_geom_bond_distance
_geom_bond_site_symmetry_2
Si1 O1 1.6234(11) 2_566
Si1 O2 1.6221(11) .
Si1 C8 1.8507(15) .
Si1 C14 1.8525(16) .
O1 Si1 1.6234(11) 2_566
O1 B1 1.3576(19) .
O2 B1 1.359(2) .
N1 C7 1.139(2) .
C1 C2 1.395(2) .
C1 C6 1.400(2) .
C1 B1 1.563(2) .
C2 H2 0.9500 .
C2 C3 1.383(2) .
C3 H3 0.9500 .
C3 C4 1.396(2) .
C4 C5 1.387(2) .
C4 C7 1.444(2) .
C5 H5 0.9500 .
C5 C6 1.383(2) .
C6 H6 0.9500 .
C8 C9 1.402(2) .
C8 C13 1.397(2) .
C9 H9 0.9500 .
C9 C10 1.389(2) .
C10 H10 0.9500 .
C10 C11 1.390(2) .
C11 H11 0.9500 .
C11 C12 1.378(2) .
C12 H12 0.9500 .
C12 C13 1.394(2) .
C13 H13 0.9500 .
C14 C15 1.399(2) .
C14 C19 1.397(2) .
C15 H15 0.9500 .
C15 C16 1.389(2) .
C16 H16 0.9500 .
C16 C17 1.377(3) .
C17 H17 0.9500 .
C17 C18 1.385(3) .
C18 H18 0.9500 .
C18 C19 1.391(2) .
C19 H19 0.9500 .

loop_
_geom_torsion_atom_site_label_1
_geom_torsion_atom_site_label_2
_geom_torsion_atom_site_label_3
_geom_torsion_atom_site_label_4
_geom_torsion
_geom_torsion_site_symmetry_1
Si1 O1 B1 O2 22.1(3) 2_566
Si1 O1 B1 C1 -156.94(16) 2_566
Si1 O2 B1 O1 -5.0(3) .
Si1 O2 B1 C1 174.02(17) .
Si1 C8 C9 C10 -176.11(13) .
Si1 C8 C13 C12 175.95(12) .
Si1 C14 C15 C16 175.10(12) .
Si1 C14 C19 C18 -175.67(13) .
O1 Si1 O2 B1 -6.4(3) 2_566
O1 Si1 C8 C9 -169.79(12) 2_566
O1 Si1 C8 C13 14.18(14) 2_566
O1 Si1 C14 C15 143.09(12) 2_566
O1 Si1 C14 C19 -41.44(14) 2_566
O2 Si1 C8 C9 -46.04(13) .
O2 Si1 C8 C13 137.93(12) .
O2 Si1 C14 C15 19.48(14) .
O2 Si1 C14 C19 -165.04(12) .
C1 C2 C3 C4 0.6(2) .
C2 C1 C6 C5 1.1(2) .
C2 C1 B1 O1 0.1(2) .
C2 C1 B1 O2 -178.93(14) .
C2 C3 C4 C5 1.1(2) .
C2 C3 C4 C7 -177.94(15) .
C3 C4 C5 C6 -1.6(2) .
C4 C5 C6 C1 0.5(2) .
C6 C1 C2 C3 -1.7(2) .
C6 C1 B1 O1 177.67(14) .
C6 C1 B1 O2 -1.4(2) .
C7 C4 C5 C6 177.43(15) .
C8 Si1 O2 B1 -126.5(2) .
C8 Si1 C14 C15 -98.64(13) .
C8 Si1 C14 C19 76.84(14) .
C8 C9 C10 C11 0.1(3) .
C9 C8 C13 C12 -0.1(2) .
C9 C10 C11 C12 -0.2(3) .
C10 C11 C12 C13 0.2(3) .
C11 C12 C13 C8 0.0(2) .
C13 C8 C9 C10 0.1(2) .
C14 Si1 O2 B1 114.1(2) .
C14 Si1 C8 C9 71.39(14) .
C14 Si1 C8 C13 -104.64(13) .
C14 C15 C16 C17 0.8(2) .
C15 C14 C19 C18 0.0(2) .
C15 C16 C17 C18 -0.6(3) .
C16 C17 C18 C19 0.0(3) .
C17 C18 C19 C14 0.2(3) .
C19 C14 C15 C16 -0.5(2) .
B1 C1 C2 C3 175.96(14) .
B1 C1 C6 C5 -176.49(14) .
